data_7150627
loop_
_publ_author_name
'Jiang, Bo'
'Hao, Wen-Juan'
'Zhang, Jin-Peng'
'Tu, Shu-Jiang'
'Shi, Feng'

_publ_section_title
;
 A new domino autocatalytic reaction leading to polyfunctionalized
 spiro[5.5]undecanes and dispiro[4.2.5.2]pentadecanes
;
_journal_issue 10
_journal_name_full 'Organic &amp; Biomolecular Chemistry'
_journal_page_first 2195
_journal_page_last 2201
_journal_paper_doi 10.1039/b822645h
_journal_volume 7
_journal_year 2009
_chemical_formula_sum 'C25 H24 F2 O6'
_chemical_formula_weight 458.44
_chemical_name_systematic
;
?
;
_space_group_IT_number 2
_symmetry_cell_setting triclinic
_symmetry_space_group_name_Hall '-P 1'
_symmetry_space_group_name_H-M 'P -1'
_atom_sites_solution_hydrogens geom
_atom_sites_solution_primary direct
_atom_sites_solution_secondary difmap
_audit_creation_method SHELXL-97
_cell_angle_alpha 69.230(7)
_cell_angle_beta 85.432(7)
_cell_angle_gamma 89.137(7)
_cell_formula_units_Z 2
_cell_length_a 8.146(4)
_cell_length_b 10.714(5)
_cell_length_c 13.580(7)
_cell_measurement_reflns_used 2045
_cell_measurement_temperature 298(2)
_cell_measurement_theta_max 27.188
_cell_measurement_theta_min 2.861
_cell_volume 1104.6(9)
_computing_cell_refinement 'Bruker SMART'
_computing_data_collection 'Bruker SMART'
_computing_data_reduction 'Bruker SAINT'
_computing_molecular_graphics 'Bruker SHELXTL'
_computing_publication_material 'Bruker SHELXTL'
_computing_structure_refinement 'SHELXL-97 (Sheldrick, 1997)'
_computing_structure_solution 'SHELXS-97 (Sheldrick, 1990)'
_diffrn_ambient_temperature 298(2)
_diffrn_measured_fraction_theta_full 0.985
_diffrn_measured_fraction_theta_max 0.985
_diffrn_measurement_device_type 'CCD area detector'
_diffrn_measurement_method 'phi and omega scans'
_diffrn_radiation_monochromator graphite
_diffrn_radiation_source 'fine-focus sealed tube'
_diffrn_radiation_type MoK\a
_diffrn_radiation_wavelength 0.71073
_diffrn_reflns_av_R_equivalents 0.0139
_diffrn_reflns_av_sigmaI/netI 0.0321
_diffrn_reflns_limit_h_max 9
_diffrn_reflns_limit_h_min -9
_diffrn_reflns_limit_k_max 11
_diffrn_reflns_limit_k_min -12
_diffrn_reflns_limit_l_max 16
_diffrn_reflns_limit_l_min -16
_diffrn_reflns_number 5811
_diffrn_reflns_theta_full 25.02
_diffrn_reflns_theta_max 25.02
_diffrn_reflns_theta_min 2.03
_exptl_absorpt_coefficient_mu 0.109
_exptl_absorpt_correction_T_max 0.9692
_exptl_absorpt_correction_T_min 0.9507
_exptl_absorpt_correction_type multi-scan
_exptl_absorpt_process_details sadabs
_exptl_crystal_colour colorless
_exptl_crystal_density_diffrn 1.378
_exptl_crystal_density_method 'not measured'
_exptl_crystal_description prism
_exptl_crystal_F_000 480
_exptl_crystal_size_max 0.47
_exptl_crystal_size_mid 0.32
_exptl_crystal_size_min 0.29
_refine_diff_density_max 0.525
_refine_diff_density_min -0.189
_refine_diff_density_rms 0.043
_refine_ls_extinction_method none
_refine_ls_goodness_of_fit_ref 1.028
_refine_ls_hydrogen_treatment constr
_refine_ls_matrix_type full
_refine_ls_number_parameters 298
_refine_ls_number_reflns 3845
_refine_ls_number_restraints 0
_refine_ls_restrained_S_all 1.028
_refine_ls_R_factor_all 0.0846
_refine_ls_R_factor_gt 0.0535
_refine_ls_shift/su_max 0.000
_refine_ls_shift/su_mean 0.000
_refine_ls_structure_factor_coef Fsqd
_refine_ls_weighting_details 'calc w=1/[\s^2^(Fo^2^)+(0.0636P)^2^+0.7548P] where P=(Fo^2^+2Fc^2^)/3'
_refine_ls_weighting_scheme calc
_refine_ls_wR_factor_gt 0.1330
_refine_ls_wR_factor_ref 0.1562
_reflns_number_gt 2566
_reflns_number_total 3845
_reflns_threshold_expression >2sigma(I)
_cod_data_source_file b822645h.txt
_cod_data_source_block 041208c
_cod_depositor_comments
;
The following automatic conversions were performed:
'_symmetry_cell_setting' value 'Triclinic' changed to 'triclinic'
according to '/home/saulius/struct/CIF-dictionaries/cif_core.dic'
dictionary named 'cif_core.dic' version 2.4.1 from 2010-06-29.

Automatic conversion script
Id: cif_fix_enum 1527 2010-12-29 10:47:43Z saulius 
;
_cod_original_sg_symbol_H-M P-1
_cod_database_code 7150627

loop_
_symmetry_equiv_pos_as_xyz
'x, y, z'
'-x, -y, -z'

loop_
_atom_site_label
_atom_site_type_symbol
_atom_site_fract_x
_atom_site_fract_y
_atom_site_fract_z
_atom_site_U_iso_or_equiv
_atom_site_adp_type
_atom_site_occupancy
_atom_site_symmetry_multiplicity
_atom_site_calc_flag
_atom_site_refinement_flags
_atom_site_disorder_assembly
_atom_site_disorder_group
F1 F 0.2225(2) -0.55832(16) 0.80880(16) 0.0705(5) Uani 1 1 d . . .
F2 F -0.4492(2) 0.3844(2) 0.92709(16) 0.0810(6) Uani 1 1 d . . .
O1 O -0.2377(3) -0.0938(3) 0.77052(17) 0.0824(8) Uani 1 1 d . . .
O2 O -0.0465(3) -0.1034(3) 0.89750(16) 0.0759(7) Uani 1 1 d . . .
O3 O -0.1986(3) 0.0275(2) 0.60643(16) 0.0599(6) Uani 1 1 d . . .
O4 O 0.1784(2) 0.0146(2) 0.85765(16) 0.0571(5) Uani 1 1 d . . .
O5 O 0.2207(2) 0.2679(2) 0.47709(16) 0.0577(6) Uani 1 1 d . . .
O6 O 0.4326(3) 0.2993(2) 0.56250(16) 0.0595(6) Uani 1 1 d . . .
C1 C 0.0155(3) 0.0433(3) 0.7132(2) 0.0400(6) Uani 1 1 d . . .
C2 C -0.1477(3) -0.0066(3) 0.6921(2) 0.0449(7) Uani 1 1 d . . .
C3 C 0.0551(3) -0.0133(3) 0.8275(2) 0.0441(6) Uani 1 1 d . . .
C4 C -0.2064(4) -0.1416(3) 0.8792(2) 0.0567(8) Uani 1 1 d . . .
C5 C -0.2065(5) -0.2904(4) 0.9131(3) 0.0810(11) Uani 1 1 d . . .
H5A H -0.1857 -0.3283 0.9863 0.121 Uiso 1 1 calc R . .
H5B H -0.1221 -0.3171 0.8714 0.121 Uiso 1 1 calc R . .
H5C H -0.3118 -0.3213 0.9032 0.121 Uiso 1 1 calc R . .
C6 C -0.3320(4) -0.0855(4) 0.9370(3) 0.0793(11) Uani 1 1 d . . .
H6A H -0.3126 -0.1166 1.0105 0.119 Uiso 1 1 calc R . .
H6B H -0.4399 -0.1138 0.9291 0.119 Uiso 1 1 calc R . .
H6C H -0.3247 0.0103 0.9085 0.119 Uiso 1 1 calc R . .
C7 C 0.1539(3) -0.0009(3) 0.6429(2) 0.0457(7) Uani 1 1 d . . .
H7 H 0.1109 0.0187 0.5736 0.055 Uiso 1 1 calc R . .
C8 C 0.3125(3) 0.0785(3) 0.6233(2) 0.0524(7) Uani 1 1 d . . .
H8A H 0.3873 0.0534 0.5744 0.063 Uiso 1 1 calc R . .
H8B H 0.3639 0.0568 0.6892 0.063 Uiso 1 1 calc R . .
C9 C 0.2843(4) 0.2287(3) 0.5779(2) 0.0487(7) Uani 1 1 d . . .
C10 C 0.1673(4) 0.2697(3) 0.6525(2) 0.0535(7) Uani 1 1 d . . .
H10A H 0.1508 0.3653 0.6228 0.064 Uiso 1 1 calc R . .
H10B H 0.2165 0.2505 0.7190 0.064 Uiso 1 1 calc R . .
C11 C 0.0019(3) 0.1989(3) 0.6735(2) 0.0463(7) Uani 1 1 d . . .
H11 H -0.0457 0.2253 0.6052 0.056 Uiso 1 1 calc R . .
C12 C 0.1776(3) -0.1506(3) 0.6875(2) 0.0433(6) Uani 1 1 d . . .
C13 C 0.0832(3) -0.2327(3) 0.6541(2) 0.0482(7) Uani 1 1 d . . .
H13 H 0.0095 -0.1943 0.6031 0.058 Uiso 1 1 calc R . .
C14 C 0.0961(4) -0.3695(3) 0.6948(2) 0.0530(7) Uani 1 1 d . . .
H14 H 0.0316 -0.4238 0.6726 0.064 Uiso 1 1 calc R . .
C15 C 0.2065(4) -0.4233(3) 0.7689(2) 0.0490(7) Uani 1 1 d . . .
C16 C 0.3028(4) -0.3477(3) 0.8040(2) 0.0540(7) Uani 1 1 d . . .
H16 H 0.3766 -0.3873 0.8545 0.065 Uiso 1 1 calc R . .
C17 C 0.2880(4) -0.2110(3) 0.7627(2) 0.0519(7) Uani 1 1 d . . .
H17 H 0.3534 -0.1579 0.7857 0.062 Uiso 1 1 calc R . .
C18 C -0.1181(3) 0.2459(3) 0.7451(2) 0.0438(6) Uani 1 1 d . . .
C19 C -0.0775(3) 0.2540(3) 0.8398(2) 0.0513(7) Uani 1 1 d . . .
H19 H 0.0268 0.2284 0.8622 0.062 Uiso 1 1 calc R . .
C20 C -0.1884(4) 0.2993(3) 0.9021(2) 0.0565(8) Uani 1 1 d . . .
H20 H -0.1598 0.3040 0.9656 0.068 Uiso 1 1 calc R . .
C21 C -0.3405(4) 0.3367(3) 0.8676(3) 0.0562(8) Uani 1 1 d . . .
C22 C -0.3872(4) 0.3290(3) 0.7759(3) 0.0638(9) Uani 1 1 d . . .
H22 H -0.4922 0.3540 0.7546 0.077 Uiso 1 1 calc R . .
C23 C -0.2745(4) 0.2828(3) 0.7149(2) 0.0561(8) Uani 1 1 d . . .
H23 H -0.3053 0.2768 0.6522 0.067 Uiso 1 1 calc R . .
C24 C 0.3604(5) 0.2958(4) 0.4018(3) 0.0773(11) Uani 1 1 d . . .
H24A H 0.3406 0.3718 0.3390 0.093 Uiso 1 1 calc R . .
H24B H 0.3867 0.2192 0.3814 0.093 Uiso 1 1 calc R . .
C25 C 0.4959(5) 0.3257(4) 0.4579(3) 0.0809(11) Uani 1 1 d . . .
H25A H 0.5899 0.2698 0.4559 0.097 Uiso 1 1 calc R . .
H25B H 0.5307 0.4185 0.4250 0.097 Uiso 1 1 calc R . .

loop_
_atom_site_aniso_label
_atom_site_aniso_U_11
_atom_site_aniso_U_22
_atom_site_aniso_U_33
_atom_site_aniso_U_23
_atom_site_aniso_U_13
_atom_site_aniso_U_12
F1 0.0761(13) 0.0424(10) 0.0900(14) -0.0193(9) -0.0097(10) 0.0052(9)
F2 0.0676(12) 0.0951(15) 0.0837(14) -0.0406(12) 0.0124(10) 0.0235(11)
O1 0.0664(15) 0.116(2) 0.0471(13) -0.0047(13) -0.0079(11) -0.0462(14)
O2 0.0620(14) 0.1014(19) 0.0436(12) 0.0026(12) -0.0113(10) -0.0321(13)
O3 0.0588(13) 0.0732(15) 0.0470(12) -0.0188(11) -0.0133(10) 0.0037(11)
O4 0.0473(12) 0.0660(14) 0.0633(13) -0.0274(11) -0.0136(10) -0.0032(10)
O5 0.0464(12) 0.0682(14) 0.0631(13) -0.0292(11) -0.0012(10) -0.0077(10)
O6 0.0575(13) 0.0660(14) 0.0548(12) -0.0224(10) 0.0040(10) -0.0130(10)
C1 0.0376(14) 0.0411(15) 0.0392(14) -0.0126(12) 0.0017(11) 0.0000(11)
C2 0.0426(16) 0.0482(16) 0.0451(16) -0.0184(13) -0.0019(13) 0.0038(12)
C3 0.0380(15) 0.0450(16) 0.0505(16) -0.0188(13) -0.0024(13) 0.0005(12)
C4 0.0503(18) 0.072(2) 0.0416(16) -0.0125(15) 0.0016(13) -0.0203(15)
C5 0.090(3) 0.079(3) 0.071(2) -0.025(2) 0.010(2) -0.015(2)
C6 0.069(2) 0.094(3) 0.084(3) -0.043(2) -0.001(2) -0.008(2)
C7 0.0451(16) 0.0461(16) 0.0433(15) -0.0136(13) 0.0012(12) 0.0031(12)
C8 0.0459(17) 0.0572(18) 0.0529(17) -0.0199(14) 0.0054(13) -0.0010(13)
C9 0.0519(17) 0.0516(17) 0.0429(16) -0.0187(13) 0.0053(13) -0.0032(13)
C10 0.0549(18) 0.0491(17) 0.0585(18) -0.0232(14) 0.0043(14) -0.0044(14)
C11 0.0463(16) 0.0434(16) 0.0463(16) -0.0138(13) 0.0032(12) 0.0028(12)
C12 0.0406(15) 0.0453(16) 0.0416(15) -0.0143(12) 0.0049(12) 0.0035(12)
C13 0.0474(16) 0.0537(18) 0.0460(16) -0.0209(14) -0.0044(13) 0.0053(13)
C14 0.0493(17) 0.0541(19) 0.0623(19) -0.0294(15) -0.0009(15) -0.0013(14)
C15 0.0512(17) 0.0386(16) 0.0551(17) -0.0156(13) 0.0022(14) 0.0060(13)
C16 0.0545(18) 0.0504(18) 0.0582(18) -0.0191(15) -0.0127(14) 0.0114(14)
C17 0.0504(17) 0.0494(18) 0.0613(19) -0.0253(15) -0.0091(14) 0.0015(14)
C18 0.0418(15) 0.0390(15) 0.0469(16) -0.0117(12) 0.0018(12) 0.0016(12)
C19 0.0371(15) 0.0524(18) 0.066(2) -0.0227(15) -0.0036(14) 0.0046(13)
C20 0.0568(19) 0.061(2) 0.0551(18) -0.0262(15) -0.0016(15) 0.0064(15)
C21 0.0478(18) 0.0577(19) 0.062(2) -0.0233(16) 0.0111(15) 0.0093(14)
C22 0.0449(18) 0.075(2) 0.073(2) -0.0277(18) -0.0081(16) 0.0181(15)
C23 0.0527(18) 0.064(2) 0.0518(18) -0.0209(15) -0.0075(14) 0.0130(15)
C24 0.076(2) 0.099(3) 0.051(2) -0.0219(19) 0.0095(18) -0.021(2)
C25 0.068(2) 0.107(3) 0.065(2) -0.031(2) 0.0183(18) -0.029(2)

loop_
_atom_type_symbol
_atom_type_description
_atom_type_scat_dispersion_real
_atom_type_scat_dispersion_imag
_atom_type_scat_source
C C 0.0033 0.0016 'International Tables Vol C Tables 4.2.6.8 and 6.1.1.4'
H H 0.0000 0.0000 'International Tables Vol C Tables 4.2.6.8 and 6.1.1.4'
F F 0.0171 0.0103 'International Tables Vol C Tables 4.2.6.8 and 6.1.1.4'
O O 0.0106 0.0060 'International Tables Vol C Tables 4.2.6.8 and 6.1.1.4'

loop_
_geom_angle_atom_site_label_1
_geom_angle_atom_site_label_2
_geom_angle_atom_site_label_3
_geom_angle
_geom_angle_site_symmetry_1
_geom_angle_site_symmetry_3
_geom_angle_publ_flag
C2 O1 C4 126.6(2) . . ?
C3 O2 C4 126.1(2) . . ?
C9 O5 C24 106.1(2) . . ?
C9 O6 C25 107.8(2) . . ?
C3 C1 C2 114.2(2) . . ?
C3 C1 C11 111.5(2) . . ?
C2 C1 C11 105.3(2) . . ?
C3 C1 C7 109.0(2) . . ?
C2 C1 C7 105.9(2) . . ?
C11 C1 C7 110.8(2) . . ?
O3 C2 O1 117.2(3) . . ?
O3 C2 C1 123.3(3) . . ?
O1 C2 C1 119.5(2) . . ?
O4 C3 O2 117.7(3) . . ?
O4 C3 C1 122.9(3) . . ?
O2 C3 C1 119.3(2) . . ?
O1 C4 O2 113.3(2) . . ?
O1 C4 C6 108.4(3) . . ?
O2 C4 C6 108.0(3) . . ?
O1 C4 C5 105.8(3) . . ?
O2 C4 C5 106.1(3) . . ?
C6 C4 C5 115.5(3) . . ?
C4 C5 H5A 109.5 . . ?
C4 C5 H5B 109.5 . . ?
H5A C5 H5B 109.5 . . ?
C4 C5 H5C 109.5 . . ?
H5A C5 H5C 109.5 . . ?
H5B C5 H5C 109.5 . . ?
C4 C6 H6A 109.5 . . ?
C4 C6 H6B 109.5 . . ?
H6A C6 H6B 109.5 . . ?
C4 C6 H6C 109.5 . . ?
H6A C6 H6C 109.5 . . ?
H6B C6 H6C 109.5 . . ?
C8 C7 C12 113.5(2) . . ?
C8 C7 C1 113.1(2) . . ?
C12 C7 C1 110.7(2) . . ?
C8 C7 H7 106.3 . . ?
C12 C7 H7 106.3 . . ?
C1 C7 H7 106.3 . . ?
C7 C8 C9 112.1(2) . . ?
C7 C8 H8A 109.2 . . ?
C9 C8 H8A 109.2 . . ?
C7 C8 H8B 109.2 . . ?
C9 C8 H8B 109.2 . . ?
H8A C8 H8B 107.9 . . ?
O6 C9 O5 105.9(2) . . ?
O6 C9 C10 108.8(2) . . ?
O5 C9 C10 109.6(2) . . ?
O6 C9 C8 110.8(2) . . ?
O5 C9 C8 111.7(2) . . ?
C10 C9 C8 110.0(2) . . ?
C9 C10 C11 112.8(2) . . ?
C9 C10 H10A 109.0 . . ?
C11 C10 H10A 109.0 . . ?
C9 C10 H10B 109.0 . . ?
C11 C10 H10B 109.0 . . ?
H10A C10 H10B 107.8 . . ?
C10 C11 C18 112.3(2) . . ?
C10 C11 C1 113.2(2) . . ?
C18 C11 C1 112.4(2) . . ?
C10 C11 H11 106.1 . . ?
C18 C11 H11 106.1 . . ?
C1 C11 H11 106.1 . . ?
C13 C12 C17 117.8(3) . . ?
C13 C12 C7 119.2(2) . . ?
C17 C12 C7 123.0(3) . . ?
C14 C13 C12 121.5(3) . . ?
C14 C13 H13 119.3 . . ?
C12 C13 H13 119.3 . . ?
C15 C14 C13 118.1(3) . . ?
C15 C14 H14 120.9 . . ?
C13 C14 H14 120.9 . . ?
C16 C15 F1 118.3(3) . . ?
C16 C15 C14 122.9(3) . . ?
F1 C15 C14 118.8(3) . . ?
C15 C16 C17 118.3(3) . . ?
C15 C16 H16 120.8 . . ?
C17 C16 H16 120.8 . . ?
C16 C17 C12 121.4(3) . . ?
C16 C17 H17 119.3 . . ?
C12 C17 H17 119.3 . . ?
C23 C18 C19 117.6(3) . . ?
C23 C18 C11 119.2(3) . . ?
C19 C18 C11 123.2(2) . . ?
C18 C19 C20 121.8(3) . . ?
C18 C19 H19 119.1 . . ?
C20 C19 H19 119.1 . . ?
C21 C20 C19 118.2(3) . . ?
C21 C20 H20 120.9 . . ?
C19 C20 H20 120.9 . . ?
C22 C21 C20 122.4(3) . . ?
C22 C21 F2 118.9(3) . . ?
C20 C21 F2 118.6(3) . . ?
C21 C22 C23 118.5(3) . . ?
C21 C22 H22 120.8 . . ?
C23 C22 H22 120.8 . . ?
C18 C23 C22 121.5(3) . . ?
C18 C23 H23 119.2 . . ?
C22 C23 H23 119.2 . . ?
O5 C24 C25 104.3(3) . . ?
O5 C24 H24A 110.9 . . ?
C25 C24 H24A 110.9 . . ?
O5 C24 H24B 110.9 . . ?
C25 C24 H24B 110.9 . . ?
H24A C24 H24B 108.9 . . ?
O6 C25 C24 106.5(3) . . ?
O6 C25 H25A 110.4 . . ?
C24 C25 H25A 110.4 . . ?
O6 C25 H25B 110.4 . . ?
C24 C25 H25B 110.4 . . ?
H25A C25 H25B 108.6 . . ?

loop_
_geom_bond_atom_site_label_1
_geom_bond_atom_site_label_2
_geom_bond_distance
_geom_bond_site_symmetry_2
_geom_bond_publ_flag
F1 C15 1.361(3) . ?
F2 C21 1.365(3) . ?
O1 C2 1.317(3) . ?
O1 C4 1.424(3) . ?
O2 C3 1.330(3) . ?
O2 C4 1.437(4) . ?
O3 C2 1.195(3) . ?
O4 C3 1.195(3) . ?
O5 C9 1.421(3) . ?
O5 C24 1.428(4) . ?
O6 C9 1.397(3) . ?
O6 C25 1.402(4) . ?
C1 C3 1.512(4) . ?
C1 C2 1.526(4) . ?
C1 C11 1.565(4) . ?
C1 C7 1.594(4) . ?
C4 C6 1.487(5) . ?
C4 C5 1.494(5) . ?
C5 H5A 0.9600 . ?
C5 H5B 0.9600 . ?
C5 H5C 0.9600 . ?
C6 H6A 0.9600 . ?
C6 H6B 0.9600 . ?
C6 H6C 0.9600 . ?
C7 C8 1.511(4) . ?
C7 C12 1.516(4) . ?
C7 H7 0.9800 . ?
C8 C9 1.526(4) . ?
C8 H8A 0.9700 . ?
C8 H8B 0.9700 . ?
C9 C10 1.510(4) . ?
C10 C11 1.513(4) . ?
C10 H10A 0.9700 . ?
C10 H10B 0.9700 . ?
C11 C18 1.527(4) . ?
C11 H11 0.9800 . ?
C12 C13 1.388(4) . ?
C12 C17 1.390(4) . ?
C13 C14 1.377(4) . ?
C13 H13 0.9300 . ?
C14 C15 1.368(4) . ?
C14 H14 0.9300 . ?
C15 C16 1.360(4) . ?
C16 C17 1.378(4) . ?
C16 H16 0.9300 . ?
C17 H17 0.9300 . ?
C18 C23 1.379(4) . ?
C18 C19 1.385(4) . ?
C19 C20 1.386(4) . ?
C19 H19 0.9300 . ?
C20 C21 1.364(4) . ?
C20 H20 0.9300 . ?
C21 C22 1.360(4) . ?
C22 C23 1.389(4) . ?
C22 H22 0.9300 . ?
C23 H23 0.9300 . ?
C24 C25 1.490(5) . ?
C24 H24A 0.9700 . ?
C24 H24B 0.9700 . ?
C25 H25A 0.9700 . ?
C25 H25B 0.9700 . ?
